data_7159359
loop_
_publ_author_name
'Luo, Zhengshan'
'Xing, Zequn'
'Gao, Rui'
'Han, Yufang'
'Ren, Jun'
'Wang, Zhongwen'

_publ_section_title
;
 Visible-light organophotoredox-mediated intermolecular formal [4 + 2]
 cycloadditions of arylcyclobutylamines with olefins.
;
_journal_issue 22
_journal_name_full 'Organic &amp; biomolecular chemistry'
_journal_page_first 4637
_journal_page_last 4642
_journal_paper_doi 10.1039/d3ob00527e
_journal_volume 21
_journal_year 2023
_chemical_formula_moiety 'C21 H23 F3 N2 O'
_chemical_formula_sum 'C21 H23 F3 N2 O'
_chemical_formula_weight 376.41
_space_group_crystal_system monoclinic
_space_group_IT_number 14
_space_group_name_Hall '-P 2ybc'
_space_group_name_H-M_alt 'P 1 21/c 1'
_atom_sites_solution_hydrogens geom
_atom_sites_solution_primary dual
_audit_block_doi 10.5517/ccdc.csd.cc2f234s
_audit_creation_date 2023-01-14
_audit_creation_method
;
Olex2 1.5
(compiled 2022.04.07 svn.rca3783a0 for OlexSys, GUI svn.r6498)
;
_audit_update_record
;
2023-01-15 deposited with the CCDC.	2023-05-12 downloaded from the CCDC.
;
_cell_angle_alpha 90
_cell_angle_beta 92.022(4)
_cell_angle_gamma 90
_cell_formula_units_Z 4
_cell_length_a 11.3145(15)
_cell_length_b 4.9401(6)
_cell_length_c 33.363(4)
_cell_measurement_reflns_used 2502
_cell_measurement_temperature 192.90
_cell_measurement_theta_max 26.59
_cell_measurement_theta_min 2.21
_cell_volume 1863.7(4)
_computing_cell_refinement 'SAINT V8.40B (Bruker, 2019)'
_computing_data_collection 'APEX4 V2022.1-1 (Bruker, 2022)'
_computing_data_reduction 'SAINT V8.40B (Bruker, 2019)'
_computing_molecular_graphics 'Olex2 1.5 (Dolomanov et al., 2009)'
_computing_publication_material 'Olex2 1.5 (Dolomanov et al., 2009)'
_computing_structure_refinement 'SHELXL 2019/3 (Sheldrick, 2015)'
_computing_structure_solution 'SHELXT 2018/2 (Sheldrick, 2018)'
_diffrn_ambient_temperature 192.90
_diffrn_detector CPAD
_diffrn_detector_area_resol_mean 7.41
_diffrn_detector_type 'Bruker PHOTON 100'
_diffrn_measured_fraction_theta_full 0.998
_diffrn_measured_fraction_theta_max 0.997
_diffrn_measurement_device 'four-circle diffractometer'
_diffrn_measurement_device_type 'Bruker D8 VENTURE TXS PHOTON 100'
_diffrn_measurement_method '\w and \f shutterless scans'
_diffrn_measurement_specimen_support 'nylon loop'
_diffrn_radiation_monochromator 'Helios Multi-layer Optic'
_diffrn_radiation_probe x-ray
_diffrn_radiation_type MoK\a
_diffrn_radiation_wavelength 0.71073
_diffrn_reflns_av_R_equivalents 0.0651
_diffrn_reflns_av_unetI/netI 0.0768
_diffrn_reflns_Laue_measured_fraction_full 0.998
_diffrn_reflns_Laue_measured_fraction_max 0.997
_diffrn_reflns_limit_h_max 14
_diffrn_reflns_limit_h_min -8
_diffrn_reflns_limit_k_max 6
_diffrn_reflns_limit_k_min -6
_diffrn_reflns_limit_l_max 43
_diffrn_reflns_limit_l_min -43
_diffrn_reflns_number 12894
_diffrn_reflns_point_group_measured_fraction_full 0.998
_diffrn_reflns_point_group_measured_fraction_max 0.997
_diffrn_reflns_theta_full 25.242
_diffrn_reflns_theta_max 27.679
_diffrn_reflns_theta_min 2.140
_diffrn_source TXS
_diffrn_source_current 40.0
_diffrn_source_power 2.0
_diffrn_source_type 'Rotaing Anode'
_diffrn_source_voltage 50.0
_diffrn_standards_number 0
_exptl_absorpt_coefficient_mu 0.103
_exptl_absorpt_correction_T_max 0.7456
_exptl_absorpt_correction_T_min 0.6032
_exptl_absorpt_correction_type multi-scan
_exptl_absorpt_process_details
;
SADABS-2016/2 (Bruker,2016/2) was used for absorption correction.
wR2(int) was 0.1085 before and 0.0441 after correction.
The Ratio of minimum to maximum transmission is 0.8090.
The \l/2 correction factor is Not present.
;
_exptl_crystal_density_diffrn 1.342
_exptl_crystal_description block
_exptl_crystal_F_000 792
_exptl_crystal_recrystallization_method 'Re-crystallisation from solvent: ????/???'
_exptl_crystal_size_max 0.13
_exptl_crystal_size_mid 0.11
_exptl_crystal_size_min 0.1
_refine_diff_density_max 0.250
_refine_diff_density_min -0.330
_refine_diff_density_rms 0.059
_refine_ls_extinction_method none
_refine_ls_goodness_of_fit_ref 1.028
_refine_ls_hydrogen_treatment constr
_refine_ls_matrix_type full
_refine_ls_number_parameters 244
_refine_ls_number_reflns 4357
_refine_ls_number_restraints 0
_refine_ls_restrained_S_all 1.028
_refine_ls_R_factor_all 0.1407
_refine_ls_R_factor_gt 0.0670
_refine_ls_shift/su_max 0.000
_refine_ls_shift/su_mean 0.000
_refine_ls_structure_factor_coef Fsqd
_refine_ls_weighting_details 'w=1/[\s^2^(Fo^2^)+(0.0514P)^2^+1.9239P] where P=(Fo^2^+2Fc^2^)/3'
_refine_ls_weighting_scheme calc
_refine_ls_wR_factor_gt 0.1408
_refine_ls_wR_factor_ref 0.1758
_reflns_Friedel_coverage 0.000
_reflns_number_gt 2348
_reflns_number_total 4357
_reflns_threshold_expression 'I > 2\s(I)'
_cod_data_source_file d3ob00527e2.cif
_cod_data_source_block a
_cod_depositor_comments
;
The following automatic conversions were performed:

data item '_diffrn_radiation_probe' value 'X-ray' was changed to
'x-ray' in accordance with the
/home/data/users/saulius/crontab/automatic-downloads/rss-feeds/RSC/lib/dictionaries/cif_core.dic
dictionary named 'cif_core.dic' version 2.4.2 last updated on
2011-04-26.

Automatic conversion script
Id: cif_fix_values 8170 2020-07-09 18:12:32Z antanas 

 Adding full bibliography for 7159357--7159360.cif.
;
_cod_original_cell_volume 1863.6(4)
_cod_database_code 7159359
_shelx_shelxl_version_number 2019/3
_shelx_space_group_comment
;
The symmetry employed for this shelxl refinement is uniquely defined
by the following loop, which should always be used as a source of
symmetry information in preference to the above space-group names.
They are only intended as comments.
;
_shelx_estimated_absorpt_t_max 0.990
_shelx_estimated_absorpt_t_min 0.987
_olex2_refinement_description
;
1. Fixed Uiso
 At 1.2 times of:
  All C(H) groups, All C(H,H) groups, All N(H) groups
2.a Ternary CH refined with riding coordinates:
 C13(H13), C8(H8)
2.b Secondary CH2 refined with riding coordinates:
 C12(H12A,H12B), C15(H15A,H15B), C9(H9A,H9B), C10(H10A,H10B), C11(H11A,H11B)
2.c Aromatic/amide H refined with riding coordinates:
 N2(H2), N1(H1), C4(H4), C6(H6), C17(H17), C21(H21), C7(H7), C3(H3), C19(H19),
 C18(H18), C20(H20)
;
_olex2_submission_special_instructions 'No special instructions were received'
_site XU

loop_
_space_group_symop_operation_xyz
'x, y, z'
'-x, y+1/2, -z+1/2'
'-x, -y, -z'
'x, -y-1/2, z-1/2'

loop_
_atom_site_label
_atom_site_type_symbol
_atom_site_fract_x
_atom_site_fract_y
_atom_site_fract_z
_atom_site_U_iso_or_equiv
_atom_site_adp_type
_atom_site_occupancy
_atom_site_site_symmetry_order
_atom_site_calc_flag
_atom_site_refinement_flags_posn
_atom_site_refinement_flags_adp
_atom_site_refinement_flags_occupancy
_atom_site_disorder_assembly
_atom_site_disorder_group
O1 O 0.77501(18) -0.1908(4) 0.37436(6) 0.0339(5) Uani 1 1 d . . . . .
F1 F 0.06566(17) 0.5609(6) 0.34211(7) 0.0754(8) Uani 1 1 d . . . . .
N2 N 0.8296(2) 0.2187(5) 0.35092(7) 0.0289(5) Uani 1 1 d . . . . .
H2 H 0.846205 0.387871 0.357136 0.035 Uiso 1 1 calc R U . . .
F2 F 0.04554(18) 0.5261(6) 0.40450(7) 0.0850(8) Uani 1 1 d . . . . .
N1 N 0.6011(2) 0.4012(5) 0.39935(7) 0.0351(6) Uani 1 1 d . . . . .
H1 H 0.649293 0.482474 0.383059 0.042 Uiso 1 1 calc R U . . .
F3 F 0.09118(18) 0.9036(5) 0.37876(10) 0.1004(11) Uani 1 1 d . . . . .
C14 C 0.7964(2) 0.0539(6) 0.37998(8) 0.0266(6) Uani 1 1 d . . . . .
C13 C 0.7841(2) 0.1825(6) 0.42108(8) 0.0280(6) Uani 1 1 d . . . . .
H13 H 0.822763 0.364517 0.420942 0.034 Uiso 1 1 calc R U . . .
C8 C 0.6528(2) 0.2203(6) 0.42980(8) 0.0300(6) Uani 1 1 d . . . . .
H8 H 0.612497 0.040538 0.427499 0.036 Uiso 1 1 calc R U . . .
C5 C 0.4817(2) 0.4532(6) 0.39443(9) 0.0321(7) Uani 1 1 d . . . . .
C4 C 0.4442(3) 0.6640(7) 0.36884(9) 0.0363(7) Uani 1 1 d . . . . .
H4 H 0.501097 0.768167 0.355327 0.044 Uiso 1 1 calc R U . . .
C16 C 0.7852(3) 0.3420(6) 0.28134(8) 0.0334(7) Uani 1 1 d . . . . .
C12 C 0.8467(3) 0.0085(7) 0.45324(8) 0.0378(7) Uani 1 1 d . . . . .
H12A H 0.814994 -0.178140 0.451646 0.045 Uiso 1 1 calc R U . . .
H12B H 0.932157 0.000305 0.447914 0.045 Uiso 1 1 calc R U . . .
C15 C 0.8399(3) 0.1340(6) 0.30928(8) 0.0343(7) Uani 1 1 d . . . . .
H15A H 0.799686 -0.042186 0.305065 0.041 Uiso 1 1 calc R U . . .
H15B H 0.924425 0.110453 0.303326 0.041 Uiso 1 1 calc R U . . .
C9 C 0.6390(3) 0.3283(6) 0.47241(9) 0.0381(7) Uani 1 1 d . . . . .
H9A H 0.672642 0.513035 0.474329 0.046 Uiso 1 1 calc R U . . .
H9B H 0.553834 0.340208 0.478062 0.046 Uiso 1 1 calc R U . . .
C6 C 0.3958(3) 0.3022(7) 0.41373(9) 0.0372(7) Uani 1 1 d . . . . .
H6 H 0.418987 0.157142 0.430975 0.045 Uiso 1 1 calc R U . . .
C2 C 0.2406(3) 0.5729(7) 0.38269(9) 0.0386(8) Uani 1 1 d . . . . .
C17 C 0.6703(3) 0.4314(7) 0.28636(10) 0.0426(8) Uani 1 1 d . . . . .
H17 H 0.626041 0.360104 0.307594 0.051 Uiso 1 1 calc R U . . .
C21 C 0.8469(3) 0.4466(7) 0.24989(9) 0.0460(8) Uani 1 1 d . . . . .
H21 H 0.925237 0.386266 0.245706 0.055 Uiso 1 1 calc R U . . .
C7 C 0.2770(3) 0.3639(7) 0.40774(10) 0.0401(8) Uani 1 1 d . . . . .
H7 H 0.219506 0.260553 0.421102 0.048 Uiso 1 1 calc R U . . .
C3 C 0.3257(3) 0.7211(7) 0.36314(10) 0.0417(8) Uani 1 1 d . . . . .
H3 H 0.301709 0.863878 0.345590 0.050 Uiso 1 1 calc R U . . .
C10 C 0.7008(3) 0.1475(7) 0.50378(9) 0.0460(9) Uani 1 1 d . . . . .
H10A H 0.691980 0.226683 0.530767 0.055 Uiso 1 1 calc R U . . .
H10B H 0.663117 -0.033439 0.503434 0.055 Uiso 1 1 calc R U . . .
C11 C 0.8308(3) 0.1188(8) 0.49541(9) 0.0478(9) Uani 1 1 d . . . . .
H11A H 0.868627 -0.005327 0.515308 0.057 Uiso 1 1 calc R U . . .
H11B H 0.869911 0.297500 0.498081 0.057 Uiso 1 1 calc R U . . .
C1 C 0.1135(3) 0.6414(8) 0.37702(11) 0.0486(9) Uani 1 1 d . . . . .
C19 C 0.6823(4) 0.7261(8) 0.22969(10) 0.0551(10) Uani 1 1 d . . . . .
H19 H 0.647175 0.856489 0.212056 0.066 Uiso 1 1 calc R U . . .
C18 C 0.6195(3) 0.6225(8) 0.26092(10) 0.0519(9) Uani 1 1 d . . . . .
H18 H 0.541111 0.682884 0.264936 0.062 Uiso 1 1 calc R U . . .
C20 C 0.7959(4) 0.6391(8) 0.22429(10) 0.0552(10) Uani 1 1 d . . . . .
H20 H 0.839826 0.710750 0.202981 0.066 Uiso 1 1 calc R U . . .

loop_
_atom_site_aniso_label
_atom_site_aniso_U_11
_atom_site_aniso_U_22
_atom_site_aniso_U_33
_atom_site_aniso_U_23
_atom_site_aniso_U_13
_atom_site_aniso_U_12
O1 0.0417(12) 0.0254(11) 0.0348(11) -0.0024(9) 0.0065(9) -0.0040(10)
F1 0.0408(11) 0.111(2) 0.0737(15) -0.0340(15) -0.0156(11) 0.0073(13)
N2 0.0324(12) 0.0282(13) 0.0263(12) 0.0001(10) 0.0034(10) -0.0051(11)
F2 0.0330(11) 0.132(2) 0.0908(17) 0.0074(18) 0.0139(11) 0.0057(14)
N1 0.0261(12) 0.0377(15) 0.0421(14) 0.0083(12) 0.0070(11) 0.0029(12)
F3 0.0344(11) 0.0570(16) 0.208(3) -0.0434(19) -0.0166(16) 0.0104(11)
C14 0.0200(12) 0.0344(16) 0.0256(13) 0.0011(12) 0.0010(11) 0.0006(12)
C13 0.0267(13) 0.0297(15) 0.0277(14) -0.0003(12) 0.0010(11) -0.0014(12)
C8 0.0300(14) 0.0285(15) 0.0316(15) 0.0002(13) 0.0043(12) -0.0016(13)
C5 0.0252(14) 0.0342(17) 0.0371(16) -0.0052(14) 0.0038(12) -0.0001(13)
C4 0.0340(16) 0.0391(18) 0.0360(16) 0.0023(14) 0.0024(13) -0.0002(14)
C16 0.0401(16) 0.0353(17) 0.0247(14) -0.0025(13) -0.0013(12) -0.0070(14)
C12 0.0372(16) 0.0470(19) 0.0288(15) 0.0038(14) -0.0031(13) 0.0021(15)
C15 0.0372(16) 0.0375(18) 0.0283(14) -0.0023(13) 0.0040(12) -0.0019(14)
C9 0.0429(17) 0.0349(17) 0.0373(16) -0.0071(14) 0.0116(14) -0.0029(15)
C6 0.0329(15) 0.0363(17) 0.0427(17) -0.0006(15) 0.0074(13) -0.0015(14)
C2 0.0273(14) 0.0444(19) 0.0438(18) -0.0145(16) -0.0022(13) -0.0001(15)
C17 0.0406(17) 0.047(2) 0.0399(17) 0.0052(16) -0.0036(14) -0.0075(16)
C21 0.0501(19) 0.051(2) 0.0372(17) 0.0040(17) 0.0059(15) -0.0038(18)
C7 0.0295(15) 0.0430(19) 0.0481(19) -0.0119(16) 0.0050(14) -0.0051(14)
C3 0.0345(16) 0.044(2) 0.0460(19) -0.0049(16) -0.0064(14) 0.0043(15)
C10 0.063(2) 0.049(2) 0.0262(15) -0.0028(15) 0.0051(15) -0.0083(18)
C11 0.054(2) 0.059(2) 0.0297(16) 0.0024(16) -0.0086(15) -0.0016(19)
C1 0.0348(18) 0.051(2) 0.060(2) -0.0155(19) -0.0021(17) 0.0012(17)
C19 0.073(3) 0.052(2) 0.0383(19) 0.0120(17) -0.0188(18) -0.002(2)
C18 0.0477(19) 0.056(2) 0.051(2) 0.0025(19) -0.0153(17) 0.0047(18)
C20 0.074(3) 0.058(2) 0.0339(18) 0.0129(18) -0.0017(18) -0.011(2)

loop_
_atom_type_symbol
_atom_type_description
_atom_type_scat_dispersion_real
_atom_type_scat_dispersion_imag
_atom_type_scat_source
C C 0.0033 0.0016 'International Tables Vol C Tables 4.2.6.8 and 6.1.1.4'
H H 0.0000 0.0000 'International Tables Vol C Tables 4.2.6.8 and 6.1.1.4'
F F 0.0171 0.0103 'International Tables Vol C Tables 4.2.6.8 and 6.1.1.4'
N N 0.0061 0.0033 'International Tables Vol C Tables 4.2.6.8 and 6.1.1.4'
O O 0.0106 0.0060 'International Tables Vol C Tables 4.2.6.8 and 6.1.1.4'

loop_
_geom_angle_atom_site_label_1
_geom_angle_atom_site_label_2
_geom_angle_atom_site_label_3
_geom_angle
_geom_angle_site_symmetry_1
_geom_angle_site_symmetry_3
_geom_angle_publ_flag
C14 N2 H2 118.2 . . ?
C14 N2 C15 123.6(2) . . ?
C15 N2 H2 118.2 . . ?
C8 N1 H1 117.8 . . ?
C5 N1 H1 117.8 . . ?
C5 N1 C8 124.3(2) . . ?
O1 C14 N2 122.8(3) . . ?
O1 C14 C13 121.1(3) . . ?
N2 C14 C13 116.0(3) . . ?
C14 C13 H13 108.5 . . ?
C14 C13 C8 109.9(2) . . ?
C14 C13 C12 110.1(2) . . ?
C8 C13 H13 108.5 . . ?
C12 C13 H13 108.5 . . ?
C12 C13 C8 111.3(2) . . ?
N1 C8 C13 108.0(2) . . ?
N1 C8 H8 108.6 . . ?
N1 C8 C9 112.4(2) . . ?
C13 C8 H8 108.6 . . ?
C9 C8 C13 110.5(2) . . ?
C9 C8 H8 108.6 . . ?
N1 C5 C4 119.0(3) . . ?
N1 C5 C6 122.6(3) . . ?
C6 C5 C4 118.4(3) . . ?
C5 C4 H4 119.7 . . ?
C3 C4 C5 120.6(3) . . ?
C3 C4 H4 119.7 . . ?
C17 C16 C15 120.6(3) . . ?
C21 C16 C15 121.2(3) . . ?
C21 C16 C17 118.2(3) . . ?
C13 C12 H12A 109.1 . . ?
C13 C12 H12B 109.1 . . ?
H12A C12 H12B 107.9 . . ?
C11 C12 C13 112.3(3) . . ?
C11 C12 H12A 109.1 . . ?
C11 C12 H12B 109.1 . . ?
N2 C15 C16 110.4(2) . . ?
N2 C15 H15A 109.6 . . ?
N2 C15 H15B 109.6 . . ?
C16 C15 H15A 109.6 . . ?
C16 C15 H15B 109.6 . . ?
H15A C15 H15B 108.1 . . ?
C8 C9 H9A 109.2 . . ?
C8 C9 H9B 109.2 . . ?
H9A C9 H9B 107.9 . . ?
C10 C9 C8 111.9(3) . . ?
C10 C9 H9A 109.2 . . ?
C10 C9 H9B 109.2 . . ?
C5 C6 H6 119.9 . . ?
C7 C6 C5 120.1(3) . . ?
C7 C6 H6 119.9 . . ?
C7 C2 C3 118.7(3) . . ?
C7 C2 C1 121.0(3) . . ?
C3 C2 C1 120.3(3) . . ?
C16 C17 H17 119.5 . . ?
C18 C17 C16 121.0(3) . . ?
C18 C17 H17 119.5 . . ?
C16 C21 H21 119.6 . . ?
C16 C21 C20 120.8(3) . . ?
C20 C21 H21 119.6 . . ?
C6 C7 H7 119.4 . . ?
C2 C7 C6 121.2(3) . . ?
C2 C7 H7 119.4 . . ?
C4 C3 C2 121.0(3) . . ?
C4 C3 H3 119.5 . . ?
C2 C3 H3 119.5 . . ?
C9 C10 H10A 109.5 . . ?
C9 C10 H10B 109.5 . . ?
H10A C10 H10B 108.1 . . ?
C11 C10 C9 110.7(3) . . ?
C11 C10 H10A 109.5 . . ?
C11 C10 H10B 109.5 . . ?
C12 C11 H11A 109.5 . . ?
C12 C11 H11B 109.5 . . ?
C10 C11 C12 110.5(3) . . ?
C10 C11 H11A 109.5 . . ?
C10 C11 H11B 109.5 . . ?
H11A C11 H11B 108.1 . . ?
F1 C1 F2 104.2(3) . . ?
F1 C1 C2 114.0(3) . . ?
F2 C1 C2 113.1(3) . . ?
F3 C1 F1 105.0(3) . . ?
F3 C1 F2 105.7(3) . . ?
F3 C1 C2 113.9(3) . . ?
C18 C19 H19 120.3 . . ?
C20 C19 H19 120.3 . . ?
C20 C19 C18 119.5(3) . . ?
C17 C18 H18 119.9 . . ?
C19 C18 C17 120.2(4) . . ?
C19 C18 H18 119.9 . . ?
C21 C20 H20 119.9 . . ?
C19 C20 C21 120.2(3) . . ?
C19 C20 H20 119.9 . . ?

loop_
_geom_bond_atom_site_label_1
_geom_bond_atom_site_label_2
_geom_bond_distance
_geom_bond_site_symmetry_2
_geom_bond_publ_flag
O1 C14 1.246(3) . ?
F1 C1 1.328(4) . ?
N2 H2 0.8800 . ?
N2 C14 1.330(3) . ?
N2 C15 1.460(3) . ?
F2 C1 1.344(4) . ?
N1 H1 0.8800 . ?
N1 C8 1.460(4) . ?
N1 C5 1.379(3) . ?
F3 C1 1.321(4) . ?
C14 C13 1.522(4) . ?
C13 H13 1.0000 . ?
C13 C8 1.535(4) . ?
C13 C12 1.529(4) . ?
C8 H8 1.0000 . ?
C8 C9 1.532(4) . ?
C5 C4 1.402(4) . ?
C5 C6 1.400(4) . ?
C4 H4 0.9500 . ?
C4 C3 1.377(4) . ?
C16 C15 1.506(4) . ?
C16 C17 1.388(4) . ?
C16 C21 1.381(4) . ?
C12 H12A 0.9900 . ?
C12 H12B 0.9900 . ?
C12 C11 1.526(4) . ?
C15 H15A 0.9900 . ?
C15 H15B 0.9900 . ?
C9 H9A 0.9900 . ?
C9 H9B 0.9900 . ?
C9 C10 1.526(4) . ?
C6 H6 0.9500 . ?
C6 C7 1.386(4) . ?
C2 C7 1.382(5) . ?
C2 C3 1.391(5) . ?
C2 C1 1.482(4) . ?
C17 H17 0.9500 . ?
C17 C18 1.381(5) . ?
C21 H21 0.9500 . ?
C21 C20 1.390(5) . ?
C7 H7 0.9500 . ?
C3 H3 0.9500 . ?
C10 H10A 0.9900 . ?
C10 H10B 0.9900 . ?
C10 C11 1.514(5) . ?
C11 H11A 0.9900 . ?
C11 H11B 0.9900 . ?
C19 H19 0.9500 . ?
C19 C18 1.380(5) . ?
C19 C20 1.373(5) . ?
C18 H18 0.9500 . ?
C20 H20 0.9500 . ?

loop_
_geom_torsion_atom_site_label_1
_geom_torsion_atom_site_label_2
_geom_torsion_atom_site_label_3
_geom_torsion_atom_site_label_4
_geom_torsion
_geom_torsion_site_symmetry_1
_geom_torsion_site_symmetry_2
_geom_torsion_site_symmetry_3
_geom_torsion_site_symmetry_4
_geom_torsion_publ_flag
O1 C14 C13 C8 -74.6(3) . . . . ?
O1 C14 C13 C12 48.3(3) . . . . ?
N2 C14 C13 C8 104.7(3) . . . . ?
N2 C14 C13 C12 -132.4(3) . . . . ?
N1 C8 C9 C10 -176.1(2) . . . . ?
N1 C5 C4 C3 179.8(3) . . . . ?
N1 C5 C6 C7 179.9(3) . . . . ?
C14 N2 C15 C16 135.3(3) . . . . ?
C14 C13 C8 N1 -61.2(3) . . . . ?
C14 C13 C8 C9 175.5(2) . . . . ?
C14 C13 C12 C11 -176.5(3) . . . . ?
C13 C8 C9 C10 -55.3(3) . . . . ?
C13 C12 C11 C10 55.9(4) . . . . ?
C8 N1 C5 C4 169.3(3) . . . . ?
C8 N1 C5 C6 -11.2(5) . . . . ?
C8 C13 C12 C11 -54.4(3) . . . . ?
C8 C9 C10 C11 57.4(4) . . . . ?
C5 N1 C8 C13 171.1(3) . . . . ?
C5 N1 C8 C9 -66.8(4) . . . . ?
C5 C4 C3 C2 0.3(5) . . . . ?
C5 C6 C7 C2 0.3(5) . . . . ?
C4 C5 C6 C7 -0.7(4) . . . . ?
C16 C17 C18 C19 0.6(5) . . . . ?
C16 C21 C20 C19 -0.7(5) . . . . ?
C12 C13 C8 N1 176.6(2) . . . . ?
C12 C13 C8 C9 53.3(3) . . . . ?
C15 N2 C14 O1 2.5(4) . . . . ?
C15 N2 C14 C13 -176.7(2) . . . . ?
C15 C16 C17 C18 179.9(3) . . . . ?
C15 C16 C21 C20 -179.8(3) . . . . ?
C9 C10 C11 C12 -56.7(4) . . . . ?
C6 C5 C4 C3 0.4(4) . . . . ?
C17 C16 C15 N2 -52.6(4) . . . . ?
C17 C16 C21 C20 0.9(5) . . . . ?
C21 C16 C15 N2 128.1(3) . . . . ?
C21 C16 C17 C18 -0.8(5) . . . . ?
C7 C2 C3 C4 -0.8(5) . . . . ?
C7 C2 C1 F1 -104.9(4) . . . . ?
C7 C2 C1 F2 14.0(5) . . . . ?
C7 C2 C1 F3 134.7(4) . . . . ?
C3 C2 C7 C6 0.4(5) . . . . ?
C3 C2 C1 F1 75.9(4) . . . . ?
C3 C2 C1 F2 -165.2(3) . . . . ?
C3 C2 C1 F3 -44.5(5) . . . . ?
C1 C2 C7 C6 -178.8(3) . . . . ?
C1 C2 C3 C4 178.5(3) . . . . ?
C18 C19 C20 C21 0.5(6) . . . . ?
C20 C19 C18 C17 -0.5(5) . . . . ?
